data_4104437
loop_
_publ_author_name
'Giuditta Guazzelli'
'Sara De Grazia'
'Karl D. Collins'
'Hiroshi Matsubara'
'Malcolm Spain'
'David J. Procter'

_publ_section_title
;
 Selective Reductions of Cyclic 1,3-Diesters Using SmI2 and H2O
;
_journal_name_full 'Journal of the American Chemical Society'
_journal_page_first 7214
_journal_page_last 7215
_journal_paper_doi 10.1021/ja901715d
_journal_volume 131
_journal_year 2009
_chemical_formula_sum 'C11 H20 O3'
_chemical_formula_weight 200.27
_space_group_IT_number 86
_symmetry_cell_setting tetragonal
_symmetry_space_group_name_Hall '-P 4bc'
_symmetry_space_group_name_H-M 'P 42/n :2'
_atom_sites_solution_hydrogens geom
_atom_sites_solution_primary direct
_atom_sites_solution_secondary difmap
_audit_creation_method SHELXL-97
_cell_angle_alpha 90.00
_cell_angle_beta 90.00
_cell_angle_gamma 90.00
_cell_formula_units_Z 8
_cell_length_a 14.141(4)
_cell_length_b 14.141(4)
_cell_length_c 11.289(4)
_cell_measurement_reflns_used 741
_cell_measurement_temperature 100(2)
_cell_measurement_theta_max 18.66
_cell_measurement_theta_min 2.31
_cell_volume 2257.4(12)
_computing_cell_refinement 'Bruker SMART'
_computing_data_collection 'Bruker SMART'
_computing_data_reduction 'Bruker SAINT'
_computing_molecular_graphics 'Bruker SHELXTL'
_computing_publication_material 'Bruker SHELXTL'
_computing_structure_refinement 'SHELXL-97 (Sheldrick, 1997)'
_computing_structure_solution 'SHELXS-97 (Sheldrick, 1990)'
_diffrn_ambient_temperature 100(2)
_diffrn_measured_fraction_theta_full 0.999
_diffrn_measured_fraction_theta_max 0.999
_diffrn_measurement_device_type 'CCD area detector'
_diffrn_measurement_method 'phi and omega scans'
_diffrn_radiation_monochromator graphite
_diffrn_radiation_source 'fine-focus sealed tube'
_diffrn_radiation_type MoK\a
_diffrn_radiation_wavelength 0.71073
_diffrn_reflns_av_R_equivalents 0.1037
_diffrn_reflns_av_sigmaI/netI 0.0631
_diffrn_reflns_limit_h_max 15
_diffrn_reflns_limit_h_min -15
_diffrn_reflns_limit_k_max 15
_diffrn_reflns_limit_k_min -15
_diffrn_reflns_limit_l_max 12
_diffrn_reflns_limit_l_min -12
_diffrn_reflns_number 13565
_diffrn_reflns_theta_full 23.24
_diffrn_reflns_theta_max 23.24
_diffrn_reflns_theta_min 2.04
_exptl_absorpt_coefficient_mu 0.084
_exptl_absorpt_correction_type none
_exptl_crystal_colour colourless
_exptl_crystal_density_diffrn 1.178
_exptl_crystal_description rod
_exptl_crystal_F_000 880
_exptl_crystal_size_max 0.45
_exptl_crystal_size_mid 0.15
_exptl_crystal_size_min 0.10
_refine_diff_density_max 0.701
_refine_diff_density_min -0.224
_refine_diff_density_rms 0.055
_refine_ls_extinction_method none
_refine_ls_goodness_of_fit_ref 1.056
_refine_ls_hydrogen_treatment constr
_refine_ls_matrix_type full
_refine_ls_number_parameters 132
_refine_ls_number_reflns 1624
_refine_ls_number_restraints 0
_refine_ls_restrained_S_all 1.056
_refine_ls_R_factor_all 0.1013
_refine_ls_R_factor_gt 0.0701
_refine_ls_shift/su_max 0.000
_refine_ls_shift/su_mean 0.000
_refine_ls_structure_factor_coef Fsqd
_refine_ls_weighting_details 'calc w=1/[\s^2^(Fo^2^)+(0.0984P)^2^+1.1767P] where P=(Fo^2^+2Fc^2^)/3'
_refine_ls_weighting_scheme calc
_refine_ls_wR_factor_gt 0.1745
_refine_ls_wR_factor_ref 0.1895
_reflns_number_gt 1182
_reflns_number_total 1624
_reflns_threshold_expression >2sigma(I)
_cod_data_source_file ja901715d_si_001.cif
_cod_data_source_block s3147m
_cod_original_cell_volume 2257.5(11)
_cod_original_sg_symbol_H-M 'P 42/n'
_cod_database_code 4104437

loop_
_symmetry_equiv_pos_as_xyz
'x, y, z'
'-x+1/2, -y+1/2, z'
'-y, x+1/2, z+1/2'
'y+1/2, -x, z+1/2'
'-x, -y, -z'
'x-1/2, y-1/2, -z'
'y, -x-1/2, -z-1/2'
'-y-1/2, x, -z-1/2'

loop_
_atom_site_label
_atom_site_type_symbol
_atom_site_fract_x
_atom_site_fract_y
_atom_site_fract_z
_atom_site_U_iso_or_equiv
_atom_site_adp_type
_atom_site_occupancy
_atom_site_symmetry_multiplicity
_atom_site_calc_flag
_atom_site_refinement_flags
O1 O 0.18283(17) 0.84412(18) 0.1631(2) 0.0344(7) Uani 1 1 d .
O2 O 0.13569(17) 0.69543(17) 0.1393(2) 0.0324(7) Uani 1 1 d .
H2 H 0.1940 0.6851 0.1454 0.049 Uiso 1 1 calc R
O3 O -0.12067(17) 0.76711(18) 0.2911(2) 0.0312(7) Uani 1 1 d .
H3 H -0.1431 0.7168 0.2632 0.047 Uiso 1 1 calc R
C1 C 0.0148(2) 0.8096(2) 0.1647(3) 0.0245(9) Uani 1 1 d .
C2 C -0.0205(2) 0.7648(3) 0.2829(3) 0.0261(9) Uani 1 1 d .
H2A H 0.0030 0.6984 0.2904 0.031 Uiso 1 1 calc R
C3 C 0.0224(3) 0.8269(3) 0.3792(3) 0.0306(10) Uani 1 1 d .
H3A H 0.0917 0.8127 0.3834 0.037 Uiso 1 1 calc R
C4 C 0.0106(3) 0.9270(3) 0.3295(4) 0.0441(11) Uani 1 1 d .
H4A H 0.0660 0.9665 0.3500 0.053 Uiso 1 1 calc R
H4B H -0.0469 0.9571 0.3624 0.053 Uiso 1 1 calc R
C5 C 0.0019(3) 0.9160(3) 0.1929(4) 0.0358(10) Uani 1 1 d .
H5A H -0.0609 0.9381 0.1657 0.043 Uiso 1 1 calc R
H5B H 0.0512 0.9538 0.1525 0.043 Uiso 1 1 calc R
C6 C 0.1194(3) 0.7848(2) 0.1550(3) 0.0251(9) Uani 1 1 d .
C7 C -0.0401(2) 0.7729(3) 0.0566(3) 0.0302(10) Uani 1 1 d .
H7A H -0.1081 0.7704 0.0772 0.036 Uiso 1 1 calc R
H7B H -0.0193 0.7074 0.0400 0.036 Uiso 1 1 calc R
C8 C -0.0286(3) 0.8320(3) -0.0575(3) 0.0382(11) Uani 1 1 d .
H8 H -0.0492 0.8982 -0.0401 0.046 Uiso 1 1 calc R
C9 C 0.0712(3) 0.8353(3) -0.1060(4) 0.0497(12) Uani 1 1 d .
H9A H 0.0947 0.7707 -0.1171 0.075 Uiso 1 1 calc R
H9B H 0.1122 0.8689 -0.0501 0.075 Uiso 1 1 calc R
H9C H 0.0713 0.8685 -0.1822 0.075 Uiso 1 1 calc R
C10 C -0.0956(3) 0.7907(4) -0.1507(4) 0.0605(15) Uani 1 1 d .
H10A H -0.0936 0.8298 -0.2223 0.091 Uiso 1 1 calc R
H10B H -0.1602 0.7896 -0.1193 0.091 Uiso 1 1 calc R
H10C H -0.0758 0.7261 -0.1702 0.091 Uiso 1 1 calc R
C11 C -0.0194(3) 0.8107(3) 0.5015(4) 0.0377(10) Uani 1 1 d .
H11A H -0.0871 0.8256 0.5001 0.057 Uiso 1 1 calc R
H11B H 0.0125 0.8517 0.5590 0.057 Uiso 1 1 calc R
H11C H -0.0106 0.7444 0.5243 0.057 Uiso 1 1 calc R

loop_
_atom_site_aniso_label
_atom_site_aniso_U_11
_atom_site_aniso_U_22
_atom_site_aniso_U_33
_atom_site_aniso_U_23
_atom_site_aniso_U_13
_atom_site_aniso_U_12
O1 0.0213(14) 0.0263(15) 0.056(2) 0.0003(13) 0.0039(13) -0.0015(11)
O2 0.0232(14) 0.0282(16) 0.0458(17) -0.0043(12) 0.0002(13) 0.0026(11)
O3 0.0290(15) 0.0319(16) 0.0328(15) -0.0018(12) 0.0004(12) -0.0030(11)
C1 0.0195(19) 0.0201(19) 0.034(2) 0.0010(17) 0.0029(16) 0.0019(15)
C2 0.0142(19) 0.032(2) 0.032(2) 0.0002(18) -0.0001(16) 0.0017(16)
C3 0.025(2) 0.033(2) 0.034(2) -0.0055(18) -0.0001(17) -0.0009(17)
C4 0.046(3) 0.032(2) 0.055(3) -0.005(2) 0.014(2) -0.002(2)
C5 0.027(2) 0.028(2) 0.052(3) 0.0043(19) 0.0066(19) 0.0006(17)
C6 0.028(2) 0.020(2) 0.027(2) 0.0021(16) 0.0008(17) 0.0007(17)
C7 0.018(2) 0.039(2) 0.034(2) 0.0021(19) 0.0057(17) 0.0033(17)
C8 0.031(2) 0.057(3) 0.028(2) 0.007(2) 0.0068(18) 0.003(2)
C9 0.052(3) 0.055(3) 0.043(3) 0.010(2) 0.009(2) -0.001(2)
C10 0.052(3) 0.095(4) 0.034(3) 0.020(3) -0.009(2) -0.009(3)
C11 0.036(2) 0.044(3) 0.034(2) -0.009(2) -0.0047(18) -0.001(2)

loop_
_atom_type_symbol
_atom_type_description
_atom_type_scat_dispersion_real
_atom_type_scat_dispersion_imag
_atom_type_scat_source
C C 0.0033 0.0016 'International Tables Vol C Tables 4.2.6.8 and 6.1.1.4'
H H 0.0000 0.0000 'International Tables Vol C Tables 4.2.6.8 and 6.1.1.4'
O O 0.0106 0.0060 'International Tables Vol C Tables 4.2.6.8 and 6.1.1.4'

loop_
_geom_angle_atom_site_label_1
_geom_angle_atom_site_label_2
_geom_angle_atom_site_label_3
_geom_angle
C6 O2 H2 109.5
C2 O3 H3 109.5
C6 C1 C7 110.8(3)
C6 C1 C5 110.6(3)
C7 C1 C5 115.6(3)
C6 C1 C2 106.2(3)
C7 C1 C2 112.4(3)
C5 C1 C2 100.4(3)
O3 C2 C3 109.8(3)
O3 C2 C1 111.4(3)
C3 C2 C1 104.5(3)
O3 C2 H2A 110.3
C3 C2 H2A 110.3
C1 C2 H2A 110.3
C11 C3 C2 114.0(3)
C11 C3 C4 115.4(3)
C2 C3 C4 103.1(3)
C11 C3 H3A 108.0
C2 C3 H3A 108.0
C4 C3 H3A 108.0
C3 C4 C5 106.2(3)
C3 C4 H4A 110.5
C5 C4 H4A 110.5
C3 C4 H4B 110.5
C5 C4 H4B 110.5
H4A C4 H4B 108.7
C1 C5 C4 107.0(3)
C1 C5 H5A 110.3
C4 C5 H5A 110.3
C1 C5 H5B 110.3
C4 C5 H5B 110.3
H5A C5 H5B 108.6
O1 C6 O2 123.0(3)
O1 C6 C1 123.0(3)
O2 C6 C1 114.0(3)
C1 C7 C8 115.2(3)
C1 C7 H7A 108.5
C8 C7 H7A 108.5
C1 C7 H7B 108.5
C8 C7 H7B 108.5
H7A C7 H7B 107.5
C9 C8 C10 109.8(4)
C9 C8 C7 114.6(3)
C10 C8 C7 107.6(3)
C9 C8 H8 108.2
C10 C8 H8 108.2
C7 C8 H8 108.2
C8 C9 H9A 109.5
C8 C9 H9B 109.5
H9A C9 H9B 109.5
C8 C9 H9C 109.5
H9A C9 H9C 109.5
H9B C9 H9C 109.5
C8 C10 H10A 109.5
C8 C10 H10B 109.5
H10A C10 H10B 109.5
C8 C10 H10C 109.5
H10A C10 H10C 109.5
H10B C10 H10C 109.5
C3 C11 H11A 109.5
C3 C11 H11B 109.5
H11A C11 H11B 109.5
C3 C11 H11C 109.5
H11A C11 H11C 109.5
H11B C11 H11C 109.5

loop_
_geom_bond_atom_site_label_1
_geom_bond_atom_site_label_2
_geom_bond_distance
O1 C6 1.231(4)
O2 C6 1.297(4)
O2 H2 0.8400
O3 C2 1.420(4)
O3 H3 0.8400
C1 C6 1.525(5)
C1 C7 1.536(5)
C1 C5 1.549(5)
C1 C2 1.559(5)
C2 C3 1.523(5)
C2 H2A 1.0000
C3 C11 1.519(5)
C3 C4 1.532(6)
C3 H3A 1.0000
C4 C5 1.555(6)
C4 H4A 0.9900
C4 H4B 0.9900
C5 H5A 0.9900
C5 H5B 0.9900
C7 C8 1.544(5)
C7 H7A 0.9900
C7 H7B 0.9900
C8 C9 1.515(6)
C8 C10 1.531(6)
C8 H8 1.0000
C9 H9A 0.9800
C9 H9B 0.9800
C9 H9C 0.9800
C10 H10A 0.9800
C10 H10B 0.9800
C10 H10C 0.9800
C11 H11A 0.9800
C11 H11B 0.9800
C11 H11C 0.9800

loop_
_geom_hbond_atom_site_label_D
_geom_hbond_atom_site_label_H
_geom_hbond_atom_site_label_A
_geom_hbond_distance_DH
_geom_hbond_distance_HA
_geom_hbond_distance_DA
_geom_hbond_angle_DHA
_geom_hbond_site_symmetry_A
O2 H2 O1 0.84 1.80 2.640(3) 176.3 2_565
O3 H3 O3 0.84 1.96 2.769(4) 161.8 7_466

loop_
_geom_torsion_atom_site_label_1
_geom_torsion_atom_site_label_2
_geom_torsion_atom_site_label_3
_geom_torsion_atom_site_label_4
_geom_torsion
C6 C1 C2 O3 -168.6(3)
C7 C1 C2 O3 -47.3(4)
C5 C1 C2 O3 76.2(3)
C6 C1 C2 C3 72.9(3)
C7 C1 C2 C3 -165.7(3)
C5 C1 C2 C3 -42.3(3)
O3 C2 C3 C11 47.4(4)
C1 C2 C3 C11 167.0(3)
O3 C2 C3 C4 -78.5(4)
C1 C2 C3 C4 41.1(3)
C11 C3 C4 C5 -148.0(3)
C2 C3 C4 C5 -23.0(4)
C6 C1 C5 C4 -84.5(4)
C7 C1 C5 C4 148.5(3)
C2 C1 C5 C4 27.3(4)
C3 C4 C5 C1 -3.2(4)
C7 C1 C6 O1 126.3(4)
C5 C1 C6 O1 -3.3(5)
C2 C1 C6 O1 -111.4(4)
C7 C1 C6 O2 -54.8(4)
C5 C1 C6 O2 175.6(3)
C2 C1 C6 O2 67.5(4)
C6 C1 C7 C8 -77.1(4)
C5 C1 C7 C8 49.8(4)
C2 C1 C7 C8 164.3(3)
C1 C7 C8 C9 63.1(5)
C1 C7 C8 C10 -174.4(3)
